data_4331363
loop_
_publ_author_name
'Jinjin Zhang'
'Chunli Jian'
'Yuan Gao'
'Lei Wang'
'Ning Tang'
'Jincai Wu'

_publ_section_title
;
 Synthesis and Characterization of Multi-Alkali-Metal Tetraphenolates and
 Application in Ring-Opening Polymerization of Lactide
;
_journal_name_full 'Inorganic Chemistry'
_journal_page_first 13380
_journal_page_last 13389
_journal_paper_doi 10.1021/ic302193y
_journal_volume 51
_journal_year 2012
_chemical_formula_sum 'C88 H134 Li4 O10'
_chemical_formula_weight 1379.71
_chemical_name_systematic
; 
 ? 
;
_space_group_IT_number 18
_symmetry_cell_setting orthorhombic
_symmetry_space_group_name_Hall 'P 2 2ab'
_symmetry_space_group_name_H-M 'P 21 21 2'
_atom_sites_solution_hydrogens geom
_atom_sites_solution_primary direct
_atom_sites_solution_secondary difmap
_audit_creation_method SHELXL-97
_cell_angle_alpha 90.00
_cell_angle_beta 90.00
_cell_angle_gamma 90.00
_cell_formula_units_Z 2
_cell_length_a 17.406(13)
_cell_length_b 23.338(17)
_cell_length_c 11.340(8)
_cell_measurement_reflns_used 2036
_cell_measurement_temperature 566(2)
_cell_measurement_theta_max 16.19
_cell_measurement_theta_min 2.31
_cell_volume 4607(6)
_computing_cell_refinement 'Bruker SMART'
_computing_data_collection 'Bruker SMART'
_computing_data_reduction 'Bruker SAINT'
_computing_molecular_graphics 'Bruker SHELXTL'
_computing_publication_material 'Bruker SHELXTL'
_computing_structure_refinement 'SHELXL-97 (Sheldrick, 1997)'
_computing_structure_solution 'SHELXS-97 (Sheldrick, 1990)'
_diffrn_ambient_temperature 566(2)
_diffrn_measured_fraction_theta_full 0.950
_diffrn_measured_fraction_theta_max 0.950
_diffrn_measurement_device_type 'CCD area detector'
_diffrn_measurement_method 'phi and omega scans'
_diffrn_radiation_monochromator graphite
_diffrn_radiation_source 'fine-focus sealed tube'
_diffrn_radiation_type MoK\a
_diffrn_radiation_wavelength 0.71073
_diffrn_reflns_av_R_equivalents 0.2456
_diffrn_reflns_av_sigmaI/netI 0.2465
_diffrn_reflns_limit_h_max 17
_diffrn_reflns_limit_h_min -19
_diffrn_reflns_limit_k_max 26
_diffrn_reflns_limit_k_min -26
_diffrn_reflns_limit_l_max 12
_diffrn_reflns_limit_l_min -12
_diffrn_reflns_number 26115
_diffrn_reflns_theta_full 23.49
_diffrn_reflns_theta_max 23.49
_diffrn_reflns_theta_min 2.50
_exptl_absorpt_coefficient_mu 0.062
_exptl_absorpt_correction_type none
_exptl_crystal_colour colourless
_exptl_crystal_density_diffrn 0.995
_exptl_crystal_description block
_exptl_crystal_F_000 1508
_exptl_crystal_size_max 0.28
_exptl_crystal_size_mid 0.22
_exptl_crystal_size_min 0.18
_refine_diff_density_max 0.174
_refine_diff_density_min -0.147
_refine_diff_density_rms 0.034
_refine_ls_abs_structure_details 'Flack H D (1983), Acta Cryst. A39, 876-881'
_refine_ls_abs_structure_Flack -1.4(19)
_refine_ls_extinction_method none
_refine_ls_goodness_of_fit_ref 1.025
_refine_ls_hydrogen_treatment constr
_refine_ls_matrix_type full
_refine_ls_number_parameters 473
_refine_ls_number_reflns 6409
_refine_ls_number_restraints 120
_refine_ls_restrained_S_all 1.053
_refine_ls_R_factor_all 0.2289
_refine_ls_R_factor_gt 0.0784
_refine_ls_shift/su_max 0.005
_refine_ls_shift/su_mean 0.000
_refine_ls_structure_factor_coef Fsqd
_refine_ls_weighting_details 'calc w=1/[\s^2^(Fo^2^)+(0.0107P)^2^+0.0000P] where P=(Fo^2^+2Fc^2^)/3'
_refine_ls_weighting_scheme calc
_refine_ls_wR_factor_gt 0.0980
_refine_ls_wR_factor_ref 0.1286
_reflns_number_gt 2545
_reflns_number_total 6409
_reflns_threshold_expression >2sigma(I)
_cod_data_source_file ic302193y_si_001_5.cif
_cod_data_source_block m-4li
_cod_original_sg_symbol_H-M 'P 21 21 2 '
_cod_database_code 4331363

loop_
_symmetry_equiv_pos_as_xyz
'x, y, z'
'-x, -y, z'
'-x+1/2, y+1/2, -z'
'x+1/2, -y+1/2, -z'

loop_
_atom_site_label
_atom_site_type_symbol
_atom_site_fract_x
_atom_site_fract_y
_atom_site_fract_z
_atom_site_U_iso_or_equiv
_atom_site_adp_type
_atom_site_occupancy
_atom_site_symmetry_multiplicity
_atom_site_calc_flag
_atom_site_refinement_flags
Li1 Li 0.2584(6) 0.4559(4) 0.1185(9) 0.066(3) Uani 1 1 d .
Li2 Li 0.1570(5) 0.5037(3) 0.2235(7) 0.047(2) Uani 1 1 d .
O1 O 0.2142(2) 0.44058(15) 0.2728(3) 0.0518(10) Uani 1 1 d .
O2 O 0.1676(2) 0.49287(15) 0.0630(3) 0.0514(10) Uani 1 1 d .
O3 O 0.3428(3) 0.5193(2) 0.1547(5) 0.1064(16) Uani 1 1 d U
O4 O 0.1676(2) 0.58268(16) 0.2753(3) 0.0736(12) Uani 1 1 d U
O5 O 0.3075(3) 0.3931(2) 0.0337(4) 0.0985(16) Uani 1 1 d U
C1 C 0.0689(3) 0.4023(2) 0.1613(4) 0.0449(14) Uani 1 1 d .
H1 H 0.0234 0.3776 0.1565 0.054 Uiso 1 1 calc R
C2 C 0.1254(4) 0.3640(2) 0.2340(4) 0.0490(15) Uani 1 1 d .
C3 C 0.1057(3) 0.3075(2) 0.2465(5) 0.0532(16) Uani 1 1 d .
H3 H 0.0600 0.2953 0.2119 0.064 Uiso 1 1 calc R
C4 C 0.1482(4) 0.2676(2) 0.3061(5) 0.0539(16) Uani 1 1 d .
C5 C 0.2133(4) 0.2904(3) 0.3620(5) 0.0614(17) Uani 1 1 d .
H5 H 0.2438 0.2650 0.4046 0.074 Uiso 1 1 calc R
C6 C 0.2362(3) 0.3464(3) 0.3597(5) 0.0496(16) Uani 1 1 d .
C7 C 0.1932(4) 0.3863(2) 0.2878(4) 0.0445(15) Uani 1 1 d .
C8 C 0.0884(3) 0.4103(2) 0.0326(5) 0.0437(15) Uani 1 1 d .
C9 C 0.0639(3) 0.3686(2) -0.0458(5) 0.0602(18) Uani 1 1 d .
H9 H 0.0371 0.3375 -0.0154 0.072 Uiso 1 1 calc R
C10 C 0.0763(4) 0.3703(3) -0.1650(5) 0.0562(17) Uani 1 1 d .
C11 C 0.1107(3) 0.4192(3) -0.2077(5) 0.0663(19) Uani 1 1 d .
H11 H 0.1189 0.4222 -0.2885 0.080 Uiso 1 1 calc R
C12 C 0.1341(3) 0.4648(3) -0.1350(5) 0.0556(17) Uani 1 1 d .
C13 C 0.1313(4) 0.4565(3) -0.0116(5) 0.0528(17) Uani 1 1 d .
C14 C 0.0367(3) 0.4548(2) 0.2296(5) 0.0422(14) Uani 1 1 d .
C15 C 0.0000 0.5000 0.1700(6) 0.044(2) Uani 1 2 d S
H15 H 0.0000 0.5000 0.0880 0.053 Uiso 1 2 calc SR
C16 C 0.0352(3) 0.4566(2) 0.3524(5) 0.0493(15) Uani 1 1 d .
H16 H 0.0589 0.4274 0.3945 0.059 Uiso 1 1 calc R
C17 C 0.0000 0.5000 0.4132(7) 0.058(2) Uani 1 2 d S
H17 H 0.0000 0.5000 0.4952 0.069 Uiso 1 2 calc SR
C18 C 0.0561(4) 0.3209(3) -0.2507(6) 0.078(2) Uani 1 1 d .
C19 C 0.0000(8) 0.2794(5) -0.1948(9) 0.221(6) Uani 1 1 d .
H19A H -0.0344 0.3000 -0.1441 0.331 Uiso 1 1 calc R
H19B H 0.0278 0.2515 -0.1495 0.331 Uiso 1 1 calc R
H19C H -0.0288 0.2604 -0.2555 0.331 Uiso 1 1 calc R
C20 C 0.0313(7) 0.3432(4) -0.3675(7) 0.174(5) Uani 1 1 d .
H20A H 0.0695 0.3691 -0.3974 0.261 Uiso 1 1 calc R
H20B H -0.0167 0.3631 -0.3591 0.261 Uiso 1 1 calc R
H20C H 0.0250 0.3118 -0.4214 0.261 Uiso 1 1 calc R
C21 C 0.1276(7) 0.2857(4) -0.2762(10) 0.194(5) Uani 1 1 d .
H21A H 0.1167 0.2587 -0.3379 0.292 Uiso 1 1 calc R
H21B H 0.1427 0.2655 -0.2062 0.292 Uiso 1 1 calc R
H21C H 0.1684 0.3106 -0.3007 0.292 Uiso 1 1 calc R
C22 C 0.1675(5) 0.5197(2) -0.1903(4) 0.0612(19) Uani 1 1 d .
C23 C 0.1500(5) 0.5259(3) -0.3179(5) 0.095(2) Uani 1 1 d .
H23A H 0.1801 0.5565 -0.3503 0.143 Uiso 1 1 calc R
H23B H 0.0964 0.5343 -0.3278 0.143 Uiso 1 1 calc R
H23C H 0.1622 0.4908 -0.3579 0.143 Uiso 1 1 calc R
C24 C 0.1324(5) 0.5725(2) -0.1307(6) 0.096(2) Uani 1 1 d .
H24A H 0.1410 0.5705 -0.0471 0.143 Uiso 1 1 calc R
H24B H 0.0782 0.5736 -0.1460 0.143 Uiso 1 1 calc R
H24C H 0.1560 0.6065 -0.1615 0.143 Uiso 1 1 calc R
C25 C 0.2568(5) 0.5156(3) -0.1830(6) 0.124(3) Uani 1 1 d .
H25A H 0.2745 0.4852 -0.2333 0.186 Uiso 1 1 calc R
H25B H 0.2718 0.5078 -0.1032 0.186 Uiso 1 1 calc R
H25C H 0.2791 0.5512 -0.2081 0.186 Uiso 1 1 calc R
C26 C 0.1293(5) 0.2045(3) 0.3081(7) 0.074(2) Uani 1 1 d .
C27 C 0.1830(5) 0.1682(3) 0.3794(7) 0.129(3) Uani 1 1 d .
H27A H 0.2334 0.1697 0.3454 0.193 Uiso 1 1 calc R
H27B H 0.1650 0.1293 0.3798 0.193 Uiso 1 1 calc R
H27C H 0.1849 0.1824 0.4588 0.193 Uiso 1 1 calc R
C28 C 0.0514(7) 0.1985(3) 0.3622(10) 0.156(4) Uani 1 1 d .
H28A H 0.0545 0.2066 0.4451 0.233 Uiso 1 1 calc R
H28B H 0.0332 0.1600 0.3509 0.233 Uiso 1 1 calc R
H28C H 0.0166 0.2249 0.3255 0.233 Uiso 1 1 calc R
C29 C 0.1252(6) 0.1804(3) 0.1857(7) 0.144(3) Uani 1 1 d .
H29A H 0.1129 0.2104 0.1311 0.216 Uiso 1 1 calc R
H29B H 0.0861 0.1514 0.1825 0.216 Uiso 1 1 calc R
H29C H 0.1739 0.1639 0.1651 0.216 Uiso 1 1 calc R
C30 C 0.3078(4) 0.3680(2) 0.4273(6) 0.0566(17) Uani 1 1 d .
C31 C 0.3412(5) 0.3211(3) 0.5065(6) 0.108(3) Uani 1 1 d .
H31A H 0.3066 0.3137 0.5706 0.163 Uiso 1 1 calc R
H31B H 0.3899 0.3334 0.5372 0.163 Uiso 1 1 calc R
H31C H 0.3482 0.2867 0.4613 0.163 Uiso 1 1 calc R
C32 C 0.2864(4) 0.4164(3) 0.5075(5) 0.087(2) Uani 1 1 d .
H32A H 0.2725 0.4492 0.4612 0.131 Uiso 1 1 calc R
H32B H 0.3294 0.4258 0.5568 0.131 Uiso 1 1 calc R
H32C H 0.2437 0.4052 0.5558 0.131 Uiso 1 1 calc R
C33 C 0.3712(4) 0.3840(3) 0.3450(6) 0.096(2) Uani 1 1 d .
H33A H 0.3849 0.3513 0.2979 0.143 Uiso 1 1 calc R
H33B H 0.4151 0.3962 0.3897 0.143 Uiso 1 1 calc R
H33C H 0.3545 0.4146 0.2946 0.143 Uiso 1 1 calc R
C34 C 0.3728(7) 0.3905(4) -0.0249(10) 0.176(4) Uani 1 1 d U
H34A H 0.4157 0.3959 0.0285 0.211 Uiso 1 1 calc R
H34B H 0.3745 0.4205 -0.0842 0.211 Uiso 1 1 calc R
C35 C 0.3779(9) 0.3342(6) -0.0813(13) 0.249(5) Uani 1 1 d U
H35A H 0.3702 0.3382 -0.1656 0.299 Uiso 1 1 calc R
H35B H 0.4287 0.3182 -0.0686 0.299 Uiso 1 1 calc R
C36 C 0.3198(8) 0.2952(5) -0.0328(13) 0.223(5) Uani 1 1 d U
H36A H 0.2925 0.2745 -0.0941 0.268 Uiso 1 1 calc R
H36B H 0.3416 0.2684 0.0233 0.268 Uiso 1 1 calc R
C37 C 0.2725(6) 0.3375(5) 0.0231(9) 0.157(4) Uani 1 1 d U
H37A H 0.2590 0.3240 0.1013 0.188 Uiso 1 1 calc R
H37B H 0.2253 0.3414 -0.0216 0.188 Uiso 1 1 calc R
C38 C 0.3630(6) 0.5390(4) 0.2686(8) 0.136(3) Uani 1 1 d U
H38A H 0.4032 0.5148 0.3007 0.163 Uiso 1 1 calc R
H38B H 0.3187 0.5362 0.3202 0.163 Uiso 1 1 calc R
C39 C 0.3889(7) 0.5968(5) 0.2651(10) 0.191(4) Uani 1 1 d U
H39A H 0.4348 0.6016 0.3126 0.230 Uiso 1 1 calc R
H39B H 0.3495 0.6226 0.2942 0.230 Uiso 1 1 calc R
C40 C 0.4048(8) 0.6079(5) 0.1450(10) 0.197(4) Uani 1 1 d U
H40A H 0.3849 0.6451 0.1218 0.236 Uiso 1 1 calc R
H40B H 0.4597 0.6072 0.1304 0.236 Uiso 1 1 calc R
C41 C 0.3675(7) 0.5636(5) 0.0825(9) 0.182(4) Uani 1 1 d U
H41A H 0.3236 0.5795 0.0413 0.218 Uiso 1 1 calc R
H41B H 0.4025 0.5483 0.0238 0.218 Uiso 1 1 calc R
C42 C 0.1657(5) 0.6011(3) 0.3964(5) 0.103(2) Uani 1 1 d U
H42A H 0.2171 0.6019 0.4296 0.123 Uiso 1 1 calc R
H42B H 0.1340 0.5757 0.4435 0.123 Uiso 1 1 calc R
C43 C 0.1336(7) 0.6571(4) 0.3923(8) 0.147(3) Uani 1 1 d U
H43A H 0.0810 0.6559 0.4203 0.177 Uiso 1 1 calc R
H43B H 0.1626 0.6823 0.4438 0.177 Uiso 1 1 calc R
C44 C 0.1351(6) 0.6783(3) 0.2792(8) 0.129(3) Uani 1 1 d U
H44A H 0.1734 0.7084 0.2720 0.155 Uiso 1 1 calc R
H44B H 0.0854 0.6939 0.2578 0.155 Uiso 1 1 calc R
C45 C 0.1549(4) 0.6292(3) 0.2024(6) 0.086(2) Uani 1 1 d U
H45A H 0.1131 0.6212 0.1483 0.103 Uiso 1 1 calc R
H45B H 0.2007 0.6377 0.1568 0.103 Uiso 1 1 calc R

loop_
_atom_site_aniso_label
_atom_site_aniso_U_11
_atom_site_aniso_U_22
_atom_site_aniso_U_33
_atom_site_aniso_U_23
_atom_site_aniso_U_13
_atom_site_aniso_U_12
Li1 0.061(8) 0.052(7) 0.086(8) 0.004(5) 0.004(6) -0.022(6)
Li2 0.042(6) 0.050(6) 0.049(5) 0.013(5) -0.013(5) -0.008(5)
O1 0.053(2) 0.051(3) 0.051(2) 0.0055(19) -0.005(2) -0.003(2)
O2 0.060(3) 0.053(2) 0.042(2) -0.0017(19) -0.006(2) -0.013(2)
O3 0.106(4) 0.119(4) 0.094(4) 0.011(3) -0.009(3) -0.050(3)
O4 0.121(3) 0.054(2) 0.046(2) -0.009(2) -0.002(2) -0.009(3)
O5 0.079(4) 0.107(4) 0.109(4) -0.034(3) 0.030(3) 0.010(3)
C1 0.049(4) 0.043(3) 0.043(3) 0.009(3) -0.004(3) 0.004(3)
C2 0.062(4) 0.056(4) 0.029(3) 0.004(3) 0.017(3) 0.011(4)
C3 0.057(4) 0.052(4) 0.050(4) -0.002(3) -0.003(4) -0.007(4)
C4 0.056(5) 0.040(4) 0.065(4) 0.006(3) -0.013(4) 0.019(4)
C5 0.065(5) 0.057(4) 0.062(4) 0.008(4) 0.009(4) 0.018(4)
C6 0.049(5) 0.051(4) 0.049(4) 0.007(3) 0.008(3) 0.023(4)
C7 0.045(4) 0.051(4) 0.037(3) 0.007(3) 0.001(3) 0.000(3)
C8 0.057(4) 0.032(3) 0.042(4) 0.004(3) -0.018(3) 0.000(3)
C9 0.084(5) 0.034(4) 0.063(5) -0.002(3) -0.028(4) 0.001(3)
C10 0.083(5) 0.057(4) 0.029(4) -0.008(3) 0.004(3) 0.021(4)
C11 0.084(5) 0.085(5) 0.030(3) 0.008(4) 0.012(3) -0.010(4)
C12 0.068(5) 0.072(4) 0.027(3) -0.011(3) -0.003(3) -0.003(4)
C13 0.060(5) 0.064(5) 0.034(4) -0.005(3) 0.006(3) 0.020(4)
C14 0.060(4) 0.038(3) 0.028(3) 0.007(3) -0.010(3) 0.005(3)
C15 0.056(6) 0.043(5) 0.033(4) 0.000 0.000 -0.018(5)
C16 0.052(4) 0.059(4) 0.037(4) 0.005(3) 0.000(3) 0.007(3)
C17 0.073(7) 0.072(6) 0.029(5) 0.000 0.000 0.018(6)
C18 0.085(5) 0.087(5) 0.064(5) -0.026(4) 0.009(4) -0.015(5)
C19 0.305(15) 0.196(11) 0.162(9) -0.103(8) 0.016(10) -0.157(12)
C20 0.334(16) 0.104(7) 0.084(6) -0.013(5) -0.092(7) -0.017(8)
C21 0.199(11) 0.141(8) 0.243(12) -0.135(8) 0.004(10) 0.029(8)
C22 0.103(7) 0.048(4) 0.033(4) 0.000(3) 0.015(4) -0.016(4)
C23 0.143(7) 0.083(5) 0.060(5) 0.017(3) -0.004(4) 0.006(5)
C24 0.151(7) 0.062(5) 0.074(5) 0.005(4) 0.009(5) 0.020(5)
C25 0.084(8) 0.159(8) 0.128(7) 0.031(6) 0.006(5) -0.035(5)
C26 0.070(6) 0.077(6) 0.077(5) 0.020(4) -0.007(4) 0.019(4)
C27 0.161(8) 0.055(4) 0.170(8) 0.020(5) -0.045(7) 0.000(5)
C28 0.189(12) 0.075(6) 0.203(10) 0.031(6) 0.003(9) 0.009(6)
C29 0.221(11) 0.096(6) 0.114(7) 0.003(5) -0.018(7) 0.025(6)
C30 0.045(5) 0.051(4) 0.073(4) 0.016(4) -0.006(4) 0.005(4)
C31 0.107(6) 0.104(6) 0.114(6) 0.022(5) -0.059(5) 0.011(5)
C32 0.081(6) 0.105(6) 0.075(4) 0.000(5) -0.016(4) -0.003(5)
C33 0.085(6) 0.103(6) 0.099(5) 0.023(5) -0.015(5) 0.012(5)
C34 0.157(8) 0.122(7) 0.248(10) -0.026(7) 0.082(8) -0.007(7)
C35 0.239(11) 0.212(11) 0.296(11) -0.082(9) 0.155(9) 0.021(10)
C36 0.214(11) 0.179(9) 0.277(11) -0.099(8) 0.104(9) -0.009(8)
C37 0.135(8) 0.131(7) 0.204(8) -0.070(7) 0.072(7) 0.005(6)
C38 0.157(7) 0.141(7) 0.110(6) 0.011(6) -0.007(6) -0.073(6)
C39 0.243(10) 0.169(8) 0.162(8) 0.027(8) -0.063(9) -0.089(8)
C40 0.276(11) 0.145(8) 0.170(9) 0.037(7) -0.016(9) -0.124(8)
C41 0.238(10) 0.168(8) 0.140(7) 0.028(6) -0.035(7) -0.112(8)
C42 0.154(7) 0.098(5) 0.057(4) -0.018(4) 0.002(4) -0.017(5)
C43 0.233(9) 0.094(6) 0.114(6) -0.043(6) 0.037(7) -0.013(7)
C44 0.189(8) 0.077(5) 0.122(6) -0.010(5) -0.025(7) 0.020(5)
C45 0.112(5) 0.067(4) 0.079(5) 0.007(4) -0.011(4) -0.014(4)

loop_
_atom_type_symbol
_atom_type_description
_atom_type_scat_dispersion_real
_atom_type_scat_dispersion_imag
_atom_type_scat_source
C C 0.0033 0.0016 'International Tables Vol C Tables 4.2.6.8 and 6.1.1.4'
H H 0.0000 0.0000 'International Tables Vol C Tables 4.2.6.8 and 6.1.1.4'
O O 0.0106 0.0060 'International Tables Vol C Tables 4.2.6.8 and 6.1.1.4'
Li Li -0.0003 0.0001 'International Tables Vol C Tables 4.2.6.8 and 6.1.1.4'

loop_
_geom_angle_atom_site_label_1
_geom_angle_atom_site_label_2
_geom_angle_atom_site_label_3
_geom_angle
_geom_angle_site_symmetry_1
_geom_angle_site_symmetry_3
O2 Li1 O1 93.0(5) . .
O2 Li1 O5 122.8(6) . .
O1 Li1 O5 118.6(5) . .
O2 Li1 O3 108.8(5) . .
O1 Li1 O3 103.2(5) . .
O5 Li1 O3 108.3(5) . .
O2 Li1 Li2 49.1(3) . .
O1 Li1 Li2 49.4(3) . .
O5 Li1 Li2 156.2(5) . .
O3 Li1 Li2 95.1(4) . .
O2 Li1 C13 29.0(2) . .
O1 Li1 C13 99.8(4) . .
O5 Li1 C13 95.5(4) . .
O3 Li1 C13 132.8(5) . .
Li2 Li1 C13 70.2(4) . .
O2 Li1 C7 98.9(4) . .
O1 Li1 C7 26.20(19) . .
O5 Li1 C7 94.7(4) . .
O3 Li1 C7 124.0(5) . .
Li2 Li1 C7 68.0(3) . .
C13 Li1 C7 92.7(4) . .
O2 Li2 O1 97.7(4) . .
O2 Li2 O4 114.7(4) . .
O1 Li2 O4 127.5(5) . .
O2 Li2 C14 92.9(4) . .
O1 Li2 C14 94.7(4) . .
O4 Li2 C14 121.8(4) . .
O2 Li2 Li1 51.3(3) . .
O1 Li2 Li1 52.4(3) . .
O4 Li2 Li1 121.4(5) . .
C14 Li2 Li1 115.9(4) . .
O2 Li2 C16 122.5(4) . .
O1 Li2 C16 86.4(3) . .
O4 Li2 C16 106.6(4) . .
C14 Li2 C16 29.83(18) . .
Li1 Li2 C16 129.3(4) . .
C7 O1 Li2 130.2(4) . .
C7 O1 Li1 113.5(4) . .
Li2 O1 Li1 78.2(4) . .
C13 O2 Li2 130.9(4) . .
C13 O2 Li1 108.0(4) . .
Li2 O2 Li1 79.6(4) . .
C41 O3 C38 102.7(6) . .
C41 O3 Li1 128.3(6) . .
C38 O3 Li1 125.0(5) . .
C45 O4 C42 109.4(5) . .
C45 O4 Li2 123.3(4) . .
C42 O4 Li2 124.7(5) . .
C34 O5 C37 106.4(7) . .
C34 O5 Li1 131.4(7) . .
C37 O5 Li1 122.2(6) . .
C8 C1 C14 117.7(4) . .
C8 C1 C2 116.0(4) . .
C14 C1 C2 114.5(4) . .
C8 C1 H1 101.6 . .
C14 C1 H1 101.6 . .
C2 C1 H1 101.6 . .
C3 C2 C7 121.0(5) . .
C3 C2 C1 116.5(6) . .
C7 C2 C1 122.4(5) . .
C4 C3 C2 124.7(6) . .
C4 C3 H3 117.6 . .
C2 C3 H3 117.6 . .
C3 C4 C5 113.8(6) . .
C3 C4 C26 123.6(6) . .
C5 C4 C26 122.6(6) . .
C6 C5 C4 126.1(6) . .
C6 C5 H5 117.0 . .
C4 C5 H5 117.0 . .
C5 C6 C7 118.4(6) . .
C5 C6 C30 122.5(5) . .
C7 C6 C30 119.1(6) . .
O1 C7 C2 121.4(5) . .
O1 C7 C6 122.9(6) . .
C2 C7 C6 115.7(5) . .
O1 C7 Li1 40.3(3) . .
C2 C7 Li1 104.9(4) . .
C6 C7 Li1 123.9(4) . .
C9 C8 C13 118.3(5) . .
C9 C8 C1 117.6(5) . .
C13 C8 C1 124.1(5) . .
C10 C9 C8 124.4(6) . .
C10 C9 H9 117.8 . .
C8 C9 H9 117.8 . .
C9 C10 C11 116.0(6) . .
C9 C10 C18 124.3(6) . .
C11 C10 C18 119.7(6) . .
C10 C11 C12 123.2(5) . .
C10 C11 H11 118.4 . .
C12 C11 H11 118.4 . .
C11 C12 C13 117.8(6) . .
C11 C12 C22 120.0(5) . .
C13 C12 C22 122.1(5) . .
O2 C13 C8 120.4(5) . .
O2 C13 C12 121.0(6) . .
C8 C13 C12 118.6(6) . .
O2 C13 Li1 43.0(3) . .
C8 C13 Li1 103.9(4) . .
C12 C13 Li1 121.4(5) . .
C16 C14 C15 116.7(5) . .
C16 C14 C1 121.9(5) . .
C15 C14 C1 121.0(5) . .
C16 C14 Li2 91.8(4) . .
C15 C14 Li2 91.5(3) . .
C1 C14 Li2 92.6(4) . .
C14 C15 C14 122.5(7) 2_565 .
C14 C15 H15 118.7 2_565 .
C14 C15 H15 118.7 . .
C17 C16 C14 122.3(6) . .
C17 C16 Li2 108.2(4) . .
C14 C16 Li2 58.4(3) . .
C17 C16 H16 118.9 . .
C14 C16 H16 118.9 . .
Li2 C16 H16 102.7 . .
C16 C17 C16 119.5(7) . 2_565
C16 C17 H17 120.2 . .
C16 C17 H17 120.2 2_565 .
C20 C18 C19 114.2(8) . .
C20 C18 C21 104.9(7) . .
C19 C18 C21 105.2(9) . .
C20 C18 C10 111.4(6) . .
C19 C18 C10 111.1(6) . .
C21 C18 C10 109.6(6) . .
C18 C19 H19A 109.5 . .
C18 C19 H19B 109.5 . .
H19A C19 H19B 109.5 . .
C18 C19 H19C 109.5 . .
H19A C19 H19C 109.5 . .
H19B C19 H19C 109.5 . .
C18 C20 H20A 109.5 . .
C18 C20 H20B 109.5 . .
H20A C20 H20B 109.5 . .
C18 C20 H20C 109.5 . .
H20A C20 H20C 109.5 . .
H20B C20 H20C 109.5 . .
C18 C21 H21A 109.5 . .
C18 C21 H21B 109.5 . .
H21A C21 H21B 109.5 . .
C18 C21 H21C 109.5 . .
H21A C21 H21C 109.5 . .
H21B C21 H21C 109.5 . .
C23 C22 C24 105.7(5) . .
C23 C22 C25 105.2(6) . .
C24 C22 C25 115.1(6) . .
C23 C22 C12 113.5(5) . .
C24 C22 C12 109.7(5) . .
C25 C22 C12 107.7(5) . .
C22 C23 H23A 109.5 . .
C22 C23 H23B 109.5 . .
H23A C23 H23B 109.5 . .
C22 C23 H23C 109.5 . .
H23A C23 H23C 109.5 . .
H23B C23 H23C 109.5 . .
C22 C24 H24A 109.5 . .
C22 C24 H24B 109.5 . .
H24A C24 H24B 109.5 . .
C22 C24 H24C 109.5 . .
H24A C24 H24C 109.5 . .
H24B C24 H24C 109.5 . .
C22 C25 H25A 109.5 . .
C22 C25 H25B 109.5 . .
H25A C25 H25B 109.5 . .
C22 C25 H25C 109.5 . .
H25A C25 H25C 109.5 . .
H25B C25 H25C 109.5 . .
C29 C26 C28 107.5(8) . .
C29 C26 C27 108.5(7) . .
C28 C26 C27 106.9(7) . .
C29 C26 C4 111.3(6) . .
C28 C26 C4 107.2(6) . .
C27 C26 C4 115.1(6) . .
C26 C27 H27A 109.5 . .
C26 C27 H27B 109.5 . .
H27A C27 H27B 109.5 . .
C26 C27 H27C 109.5 . .
H27A C27 H27C 109.5 . .
H27B C27 H27C 109.5 . .
C26 C28 H28A 109.5 . .
C26 C28 H28B 109.5 . .
H28A C28 H28B 109.5 . .
C26 C28 H28C 109.5 . .
H28A C28 H28C 109.5 . .
H28B C28 H28C 109.5 . .
C26 C29 H29A 109.5 . .
C26 C29 H29B 109.5 . .
H29A C29 H29B 109.5 . .
C26 C29 H29C 109.5 . .
H29A C29 H29C 109.5 . .
H29B C29 H29C 109.5 . .
C33 C30 C32 112.0(5) . .
C33 C30 C31 105.3(6) . .
C32 C30 C31 106.1(6) . .
C33 C30 C6 111.6(5) . .
C32 C30 C6 110.3(5) . .
C31 C30 C6 111.3(5) . .
C30 C31 H31A 109.5 . .
C30 C31 H31B 109.5 . .
H31A C31 H31B 109.5 . .
C30 C31 H31C 109.5 . .
H31A C31 H31C 109.5 . .
H31B C31 H31C 109.5 . .
C30 C32 H32A 109.5 . .
C30 C32 H32B 109.5 . .
H32A C32 H32B 109.5 . .
C30 C32 H32C 109.5 . .
H32A C32 H32C 109.5 . .
H32B C32 H32C 109.5 . .
C30 C33 H33A 109.5 . .
C30 C33 H33B 109.5 . .
H33A C33 H33B 109.5 . .
C30 C33 H33C 109.5 . .
H33A C33 H33C 109.5 . .
H33B C33 H33C 109.5 . .
O5 C34 C35 108.2(10) . .
O5 C34 H34A 110.1 . .
C35 C34 H34A 110.1 . .
O5 C34 H34B 110.1 . .
C35 C34 H34B 110.1 . .
H34A C34 H34B 108.4 . .
C36 C35 C34 110.6(10) . .
C36 C35 H35A 109.5 . .
C34 C35 H35A 109.5 . .
C36 C35 H35B 109.5 . .
C34 C35 H35B 109.5 . .
H35A C35 H35B 108.1 . .
C37 C36 C35 97.8(10) . .
C37 C36 H36A 112.2 . .
C35 C36 H36A 112.2 . .
C37 C36 H36B 112.2 . .
C35 C36 H36B 112.2 . .
H36A C36 H36B 109.8 . .
C36 C37 O5 114.5(9) . .
C36 C37 H37A 108.6 . .
O5 C37 H37A 108.6 . .
C36 C37 H37B 108.6 . .
O5 C37 H37B 108.6 . .
H37A C37 H37B 107.6 . .
O3 C38 C39 111.1(7) . .
O3 C38 H38A 109.4 . .
C39 C38 H38A 109.4 . .
O3 C38 H38B 109.4 . .
C39 C38 H38B 109.4 . .
H38A C38 H38B 108.0 . .
C38 C39 C40 105.3(9) . .
C38 C39 H39A 110.7 . .
C40 C39 H39A 110.7 . .
C38 C39 H39B 110.7 . .
C40 C39 H39B 110.7 . .
H39A C39 H39B 108.8 . .
C41 C40 C39 105.0(9) . .
C41 C40 H40A 110.7 . .
C39 C40 H40A 110.7 . .
C41 C40 H40B 110.7 . .
C39 C40 H40B 110.7 . .
H40A C40 H40B 108.8 . .
O3 C41 C40 113.1(9) . .
O3 C41 H41A 108.9 . .
C40 C41 H41A 109.0 . .
O3 C41 H41B 108.9 . .
C40 C41 H41B 108.9 . .
H41A C41 H41B 107.8 . .
O4 C42 C43 104.6(6) . .
O4 C42 H42A 110.8 . .
C43 C42 H42A 110.8 . .
O4 C42 H42B 110.8 . .
C43 C42 H42B 110.8 . .
H42A C42 H42B 108.9 . .
C44 C43 C42 110.7(7) . .
C44 C43 H43A 109.5 . .
C42 C43 H43A 109.5 . .
C44 C43 H43B 109.5 . .
C42 C43 H43B 109.5 . .
H43A C43 H43B 108.1 . .
C43 C44 C45 105.9(7) . .
C43 C44 H44A 110.6 . .
C45 C44 H44A 110.6 . .
C43 C44 H44B 110.6 . .
C45 C44 H44B 110.6 . .
H44A C44 H44B 108.7 . .
O4 C45 C44 107.1(6) . .
O4 C45 H45A 110.3 . .
C44 C45 H45A 110.3 . .
O4 C45 H45B 110.3 . .
C44 C45 H45B 110.3 . .
H45A C45 H45B 108.6 . .

loop_
_geom_bond_atom_site_label_1
_geom_bond_atom_site_label_2
_geom_bond_distance
_geom_bond_site_symmetry_2
Li1 O2 1.907(11) .
Li1 O1 1.945(11) .
Li1 O5 1.950(12) .
Li1 O3 2.125(10) .
Li1 Li2 2.403(14) .
Li1 C13 2.659(12) .
Li1 C7 2.758(11) .
Li2 O2 1.846(9) .
Li2 O1 1.863(9) .
Li2 O4 1.944(9) .
Li2 C14 2.385(10) .
Li2 C16 2.800(10) .
O1 C7 1.328(5) .
O2 C13 1.355(6) .
O3 C41 1.388(9) .
O3 C38 1.416(8) .
O4 C45 1.383(6) .
O4 C42 1.439(6) .
O5 C34 1.318(10) .
O5 C37 1.438(11) .
C1 C8 1.510(7) .
C1 C14 1.555(7) .
C1 C2 1.565(7) .
C1 H1 0.9800 .
C2 C3 1.370(7) .
C2 C7 1.427(7) .
C3 C4 1.368(7) .
C3 H3 0.9300 .
C4 C5 1.403(7) .
C4 C26 1.509(8) .
C5 C6 1.368(7) .
C5 H5 0.9300 .
C6 C7 1.448(7) .
C6 C30 1.546(8) .
C8 C9 1.385(6) .
C8 C13 1.403(7) .
C9 C10 1.370(7) .
C9 H9 0.9300 .
C10 C11 1.378(7) .
C10 C18 1.548(8) .
C11 C12 1.407(7) .
C11 H11 0.9300 .
C12 C13 1.413(7) .
C12 C22 1.540(7) .
C14 C16 1.393(6) .
C14 C15 1.405(5) .
C15 C14 1.405(5) 2_565
C15 H15 0.9300 .
C16 C17 1.369(6) .
C16 H16 0.9300 .
C17 C16 1.369(6) 2_565
C17 H17 0.9300 .
C18 C20 1.488(9) .
C18 C19 1.513(11) .
C18 C21 1.519(10) .
C19 H19A 0.9600 .
C19 H19B 0.9600 .
C19 H19C 0.9600 .
C20 H20A 0.9600 .
C20 H20B 0.9600 .
C20 H20C 0.9600 .
C21 H21A 0.9600 .
C21 H21B 0.9600 .
C21 H21C 0.9600 .
C22 C23 1.485(7) .
C22 C24 1.533(7) .
C22 C25 1.559(9) .
C23 H23A 0.9600 .
C23 H23B 0.9600 .
C23 H23C 0.9600 .
C24 H24A 0.9600 .
C24 H24B 0.9600 .
C24 H24C 0.9600 .
C25 H25A 0.9600 .
C25 H25B 0.9600 .
C25 H25C 0.9600 .
C26 C29 1.500(9) .
C26 C28 1.495(10) .
C26 C27 1.498(8) .
C27 H27A 0.9600 .
C27 H27B 0.9600 .
C27 H27C 0.9600 .
C28 H28A 0.9600 .
C28 H28B 0.9600 .
C28 H28C 0.9600 .
C29 H29A 0.9600 .
C29 H29B 0.9600 .
C29 H29C 0.9600 .
C30 C33 1.493(8) .
C30 C32 1.497(8) .
C30 C31 1.532(7) .
C31 H31A 0.9600 .
C31 H31B 0.9600 .
C31 H31C 0.9600 .
C32 H32A 0.9600 .
C32 H32B 0.9600 .
C32 H32C 0.9600 .
C33 H33A 0.9600 .
C33 H33B 0.9600 .
C33 H33C 0.9600 .
C34 C35 1.465(12) .
C34 H34A 0.9700 .
C34 H34B 0.9700 .
C35 C36 1.466(14) .
C35 H35A 0.9700 .
C35 H35B 0.9700 .
C36 C37 1.434(12) .
C36 H36A 0.9700 .
C36 H36B 0.9700 .
C37 H37A 0.9700 .
C37 H37B 0.9700 .
C38 C39 1.425(11) .
C38 H38A 0.9700 .
C38 H38B 0.9700 .
C39 C40 1.414(11) .
C39 H39A 0.9700 .
C39 H39B 0.9700 .
C40 C41 1.411(11) .
C40 H40A 0.9700 .
C40 H40B 0.9700 .
C41 H41A 0.9700 .
C41 H41B 0.9700 .
C42 C43 1.423(10) .
C42 H42A 0.9700 .
C42 H42B 0.9700 .
C43 C44 1.375(9) .
C43 H43A 0.9700 .
C43 H43B 0.9700 .
C44 C45 1.479(8) .
C44 H44A 0.9700 .
C44 H44B 0.9700 .
C45 H45A 0.9700 .
C45 H45B 0.9700 .
